data_4131604
loop_
_publ_author_name
'Zhao, Yingbo'
'Guo, Lei'
'G\'andara, Felipe'
'Ma, Yanhang'
'Liu, Zheng'
'Zhu, Chenhui'
'Lyu, Hao'
'Trickett, Christopher A.'
'Kapustin, Eugene A.'
'Terasaki, Osamu'
'Yaghi, Omar M.'

_publ_section_title
;
 A Synthetic Route for Crystals of Woven Structures, Uniform Nanocrystals,
 and Thin Films of Imine Covalent Organic Frameworks.
;
_journal_issue 37
_journal_name_full 'Journal of the American Chemical Society'
_journal_page_first 13166
_journal_page_last 13172
_journal_paper_doi 10.1021/jacs.7b07457
_journal_volume 139
_journal_year 2017
_chemical_formula_moiety 'C38 H34 Co N10, 2(B F4), 2(C2 H3 N)'
_chemical_formula_sum 'C42 H40 B2 Co F8 N12'
_chemical_formula_weight 945.41
_chemical_name_common 'Bis-2,6-pyridinedicarboxaldhydebis(p-aminophenylimine) cobalt tetrafluoroborate'
_space_group_crystal_system triclinic
_space_group_IT_number 2
_space_group_name_Hall '-P 1'
_space_group_name_H-M_alt 'P -1'
_atom_sites_solution_hydrogens geom
_atom_sites_solution_primary 'dual space'
_atom_sites_solution_secondary difmap
_audit_creation_date 2017-06-05
_audit_creation_method
;
Olex2 1.2
(compiled 2017.03.28 svn.r3405 for OlexSys, GUI svn.r5337)
;
_cell_angle_alpha 113.528(4)
_cell_angle_beta 90.375(4)
_cell_angle_gamma 112.600(4)
_cell_formula_units_Z 2
_cell_length_a 12.1126(16)
_cell_length_b 14.208(2)
_cell_length_c 15.083(2)
_cell_measurement_reflns_used 4108
_cell_measurement_temperature 100
_cell_measurement_theta_max 21.683
_cell_measurement_theta_min 2.354
_cell_volume 2157.6(5)
_computing_cell_refinement 'SAINT V8.37A Bruker-AXS, Madison WI'
_computing_data_collection 'Bruker APEX3 Bruker-AXS, Madison WI'
_computing_data_reduction 'SAINT V8.37A Bruker-AXS, Madison WI'
_computing_molecular_graphics
;
Bruker SHELXTL Bruker-AXS, Madison WI
and local programs
;
_computing_publication_material 'Bruker SHELXTL Bruker-AXS, Madison WI'
_computing_structure_refinement 'SHELXL-2014/7 (Sheldrick, 2014)'
_computing_structure_solution 'SHELXT 2014/4 Bruker-AXS, Madison WI'
_diffrn_ambient_temperature 100
_diffrn_detector_area_resol_mean 10.42
_diffrn_measured_fraction_theta_full 0.998
_diffrn_measured_fraction_theta_max 0.993
_diffrn_measurement_device_type 'Bruker D8 with PHOTON 100 detector'
_diffrn_measurement_method '\f and \w shutterless scans'
_diffrn_radiation_monochromator 'silicon 111'
_diffrn_radiation_type synchrotron
_diffrn_radiation_wavelength 0.7749
_diffrn_reflns_av_R_equivalents 0.1378
_diffrn_reflns_av_unetI/netI 0.0885
_diffrn_reflns_Laue_measured_fraction_full 0.998
_diffrn_reflns_Laue_measured_fraction_max 0.993
_diffrn_reflns_limit_h_max 11
_diffrn_reflns_limit_h_min -11
_diffrn_reflns_limit_k_max 13
_diffrn_reflns_limit_k_min -13
_diffrn_reflns_limit_l_max 14
_diffrn_reflns_limit_l_min -14
_diffrn_reflns_number 3913
_diffrn_reflns_point_group_measured_fraction_full 0.998
_diffrn_reflns_point_group_measured_fraction_max 0.993
_diffrn_reflns_theta_full 21.650
_diffrn_reflns_theta_max 21.709
_diffrn_reflns_theta_min 2.101
_diffrn_source
;
Advanced Light Source, station 11.3.1
;
_exptl_absorpt_coefficient_mu 0.605
_exptl_absorpt_correction_T_max 0.7447
_exptl_absorpt_correction_T_min 0.6023
_exptl_absorpt_correction_type multi-scan
_exptl_absorpt_process_details
'SADABS-2016/2 (Bruker,2016/2) was used for absorption correction. wR2(int) was 0.2191 before and 0.0850 after correction. The Ratio of minimum to maximum transmission is 0.8088. The \l/2 correction factor is Not present.'
_exptl_crystal_colour Red
_exptl_crystal_density_diffrn 1.455
_exptl_crystal_description Block
_exptl_crystal_F_000 970
_exptl_crystal_size_max 0.03
_exptl_crystal_size_mid 0.02
_exptl_crystal_size_min 0.01
_refine_diff_density_max 0.472
_refine_diff_density_min -0.562
_refine_diff_density_rms 0.113
_refine_ls_extinction_method none
_refine_ls_goodness_of_fit_ref 1.035
_refine_ls_hydrogen_treatment constr
_refine_ls_matrix_type full
_refine_ls_number_parameters 586
_refine_ls_number_reflns 3913
_refine_ls_number_restraints 66
_refine_ls_restrained_S_all 1.026
_refine_ls_R_factor_all 0.1247
_refine_ls_R_factor_gt 0.0810
_refine_ls_shift/su_max 0.000
_refine_ls_shift/su_mean 0.000
_refine_ls_structure_factor_coef Fsqd
_refine_ls_weighting_details 'w=1/[\s^2^(Fo^2^)+(0.0605P)^2^+27.3741P] where P=(Fo^2^+2Fc^2^)/3'
_refine_ls_weighting_scheme calc
_refine_ls_wR_factor_gt 0.1841
_refine_ls_wR_factor_ref 0.2050
_reflns_Friedel_coverage 0.000
_reflns_number_gt 2898
_reflns_number_total 3913
_reflns_threshold_expression 'I > 2\s(I)'
_cod_data_source_file ja7b07457_si_003.cif
_cod_data_source_block yzsu
_cod_original_cell_volume 2157.7(5)
_cod_database_code 4131604
_shelx_shelxl_version_number 2016/6
_shelx_space_group_comment
;
The symmetry employed for this shelxl refinement is uniquely defined
by the following loop, which should always be used as a source of
symmetry information in preference to the above space-group names.
They are only intended as comments.
;
_shelx_estimated_absorpt_t_max 0.994
_shelx_estimated_absorpt_t_min 0.982
_olex2_refinement_description
;
1. Fixed Uiso
 At 1.2 times of:
  All C(H) groups, All N(H,H) groups
 At 1.5 times of:
  All C(H,H,H) groups
2. Uiso/Uaniso restraints and constraints
N2 \\sim C12 \\sim C11 \\sim C13: within 2A with sigma of 0.04 and sigma for
terminal atoms of 0.08
Uanis(C36) = Uanis(N7)
3. Rigid body (RIGU) restrains
 N7, C36, C37
 with sigma for 1-2 distances of 0.004 and sigma for 1-3 distances of 0.004
 N2, C12, C13
 with sigma for 1-2 distances of 0.004 and sigma for 1-3 distances of 0.004
 C31, N5
 with sigma for 1-2 distances of 0.002 and sigma for 1-3 distances of 0.002
 Co1, N6, C32, C31, N5
 with sigma for 1-2 distances of 0.002 and sigma for 1-3 distances of 0.002
4.a Rotating group:
 N7(H7A,H7B), N10(H10A,H10B), N8(H8A,H8B), N9(H9A,H9B)
4.b Aromatic/amide H refined with riding coordinates:
 C35(H35), C2(H2), C26(H26), C25(H25), C19(H19), C15(H15), C7(H7), C6(H6),
 C38(H38), C3(H3), C11(H11), C18(H18), C28(H28), C32(H32), C37(H37), C5(H5),
 C24(H24), C22(H22), C34(H34), C30(H30), C21(H21), C13(H13), C16(H16), C9(H9),
 C10(H10), C29(H29)
4.c Idealised Me refined as rotating group:
 C42(H42A,H42B,H42C), C40(H40A,H40B,H40C)
;
_olex2_submission_special_instructions 'No special instructions were received'

loop_
_space_group_symop_operation_xyz
'x, y, z'
'-x, -y, -z'

loop_
_atom_site_label
_atom_site_type_symbol
_atom_site_fract_x
_atom_site_fract_y
_atom_site_fract_z
_atom_site_U_iso_or_equiv
_atom_site_adp_type
_atom_site_occupancy
_atom_site_site_symmetry_order
_atom_site_calc_flag
_atom_site_refinement_flags_posn
_atom_site_refinement_flags_adp
Co1 Co 0.21833(12) 0.48637(12) 0.75075(10) 0.0216(5) Uani 1 1 d . U
F2 F 0.7323(6) -0.0267(5) 0.2213(4) 0.0428(18) Uani 1 1 d . .
F6 F -0.3214(5) 0.9448(5) 0.7529(5) 0.0425(18) Uani 1 1 d . .
F1 F 0.5856(5) -0.1386(5) 0.2747(5) 0.0398(17) Uani 1 1 d . .
F3 F 0.7435(6) 0.0233(5) 0.3835(5) 0.0469(18) Uani 1 1 d . .
F8 F -0.2570(6) 0.8195(5) 0.7691(5) 0.0515(19) Uani 1 1 d . .
F4 F 0.5953(5) 0.0333(5) 0.2998(5) 0.0435(18) Uani 1 1 d . .
F7 F -0.1909(6) 0.9971(6) 0.8894(5) 0.055(2) Uani 1 1 d . .
F5 F -0.1262(6) 0.9666(6) 0.7457(6) 0.064(2) Uani 1 1 d . .
N4 N 0.0818(7) 0.4621(8) 0.6543(6) 0.016(2) Uani 1 1 d . .
N5 N 0.1418(7) 0.3288(7) 0.6896(6) 0.0195(18) Uani 1 1 d . U
N1 N 0.3738(7) 0.5362(8) 0.6801(6) 0.023(2) Uani 1 1 d . .
N3 N 0.0987(7) 0.5134(8) 0.8562(7) 0.025(2) Uani 1 1 d . .
N6 N 0.3305(7) 0.4513(7) 0.8213(6) 0.0176(18) Uani 1 1 d . U
N2 N 0.2875(7) 0.6473(7) 0.8174(6) 0.022(2) Uani 1 1 d . U
N7 N 0.7748(7) 0.7752(7) 1.0731(6) 0.0236(17) Uani 1 1 d . U
H7A H 0.833569 0.785530 1.040482 0.028 Uiso 1 1 d GR .
H7B H 0.769340 0.838942 1.104101 0.028 Uiso 1 1 d GR .
N10 N 0.5394(8) 0.2337(7) 0.4144(7) 0.031(2) Uani 1 1 d . .
H10A H 0.595153 0.227694 0.445344 0.037 Uiso 1 1 d GR .
H10B H 0.480645 0.166697 0.382392 0.037 Uiso 1 1 d GR .
N8 N -0.0099(8) 0.8114(7) 0.6287(7) 0.033(2) Uani 1 1 d . .
H8A H -0.072758 0.782266 0.583368 0.040 Uiso 1 1 d GR .
H8B H -0.022423 0.853841 0.683511 0.040 Uiso 1 1 d GR .
N9 N -0.3439(8) 0.1687(7) 0.8391(7) 0.035(2) Uani 1 1 d . .
H9A H -0.348691 0.165568 0.895003 0.042 Uiso 1 1 d GR .
H9B H -0.403102 0.181741 0.822816 0.042 Uiso 1 1 d GR .
C1 C 0.4184(9) 0.4616(8) 0.6135(7) 0.016(3) Uani 1 1 d . .
N11 N 0.7074(9) 0.2316(10) 0.5778(7) 0.040(3) Uani 1 1 d . .
C31 C 0.1891(9) 0.2684(9) 0.7165(7) 0.018(2) Uani 1 1 d . U
N12 N 0.9518(9) 0.7577(9) 0.9253(7) 0.038(3) Uani 1 1 d . .
C35 C 0.6594(9) 0.6003(9) 0.9317(7) 0.021(3) Uani 1 1 d . .
H35 H 0.731960 0.590782 0.918456 0.025 Uiso 1 1 calc R .
C2 C 0.3358(9) 0.3623(9) 0.5386(8) 0.020(3) Uani 1 1 d . .
H2 H 0.251690 0.346354 0.531818 0.024 Uiso 1 1 calc R .
C26 C 0.0041(10) 0.3579(10) 0.6078(8) 0.019(3) Uani 1 1 d . .
H26 H -0.067591 0.335435 0.564178 0.023 Uiso 1 1 calc R .
C36 C 0.6669(9) 0.6957(9) 1.0103(8) 0.0236(17) Uani 1 1 d . U
C33 C 0.4421(9) 0.5303(8) 0.8862(7) 0.016(3) Uani 1 1 d . .
C4 C 0.4978(10) 0.3073(9) 0.4836(8) 0.022(3) Uani 1 1 d . .
C14 C -0.0136(10) 0.4314(9) 0.8585(7) 0.021(3) Uani 1 1 d . .
C25 C -0.0610(10) 0.5463(9) 0.6514(8) 0.024(3) Uani 1 1 d . .
H25 H -0.124491 0.485626 0.657857 0.028 Uiso 1 1 calc R .
C8 C 0.3885(9) 0.7108(9) 0.7966(8) 0.022(3) Uani 1 1 d . .
C20 C 0.0536(10) 0.5477(9) 0.6448(8) 0.024(3) Uani 1 1 d . .
C19 C -0.0162(10) 0.3320(9) 0.8599(7) 0.024(3) Uani 1 1 d . .
H19 H 0.057372 0.323575 0.865056 0.029 Uiso 1 1 calc R .
C15 C -0.1214(10) 0.4429(9) 0.8529(7) 0.024(3) Uani 1 1 d . .
H15 H -0.120369 0.510149 0.852965 0.028 Uiso 1 1 calc R .
C7 C 0.4398(9) 0.6435(9) 0.7232(7) 0.020(3) Uani 1 1 d . .
H7 H 0.517280 0.677151 0.708296 0.024 Uiso 1 1 calc R .
C6 C 0.5414(10) 0.4836(9) 0.6245(8) 0.023(3) Uani 1 1 d . .
H6 H 0.598835 0.551081 0.676854 0.028 Uiso 1 1 calc R .
C12 C 0.2300(9) 0.6990(9) 0.8830(7) 0.020(2) Uani 1 1 d . U
C27 C 0.0341(9) 0.2763(10) 0.6270(8) 0.025(3) Uani 1 1 d . .
C38 C 0.4489(10) 0.6262(9) 0.9653(8) 0.024(3) Uani 1 1 d . .
H38 H 0.376586 0.636185 0.978677 0.029 Uiso 1 1 calc R .
C3 C 0.3745(10) 0.2848(9) 0.4725(8) 0.027(3) Uani 1 1 d . .
H3 H 0.317152 0.217166 0.420305 0.033 Uiso 1 1 calc R .
C11 C 0.2724(9) 0.8146(9) 0.9282(8) 0.027(3) Uani 1 1 d . U
H11 H 0.231780 0.848827 0.975712 0.033 Uiso 1 1 calc R .
C18 C -0.1256(10) 0.2469(9) 0.8540(7) 0.024(3) Uani 1 1 d . .
H18 H -0.126043 0.180038 0.854397 0.029 Uiso 1 1 calc R .
C28 C -0.0309(9) 0.1590(9) 0.5877(8) 0.026(3) Uani 1 1 d . .
H28 H -0.105106 0.121450 0.541612 0.031 Uiso 1 1 calc R .
C32 C 0.3010(9) 0.3441(9) 0.7880(7) 0.022(2) Uani 1 1 d . U
H32 H 0.350535 0.316332 0.809531 0.026 Uiso 1 1 calc R .
C37 C 0.5579(10) 0.7071(9) 1.0245(8) 0.024(3) Uani 1 1 d . U
H37 H 0.559860 0.773250 1.077236 0.028 Uiso 1 1 calc R .
C5 C 0.5802(10) 0.4064(9) 0.5584(8) 0.025(3) Uani 1 1 d . .
H5 H 0.664359 0.422528 0.565108 0.030 Uiso 1 1 calc R .
C24 C -0.0820(9) 0.6341(10) 0.6483(8) 0.025(3) Uani 1 1 d . .
H24 H -0.160584 0.633244 0.652923 0.030 Uiso 1 1 calc R .
C22 C 0.1237(10) 0.7213(9) 0.6298(8) 0.028(3) Uani 1 1 d . .
H22 H 0.186652 0.780146 0.620769 0.034 Uiso 1 1 calc R .
C34 C 0.5501(10) 0.5175(9) 0.8711(9) 0.030(3) Uani 1 1 d . .
H34 H 0.548267 0.451238 0.818618 0.036 Uiso 1 1 calc R .
C30 C 0.1255(10) 0.1531(9) 0.6800(8) 0.026(3) Uani 1 1 d . .
H30 H 0.158472 0.111226 0.698228 0.031 Uiso 1 1 calc R .
C21 C 0.1467(10) 0.6353(9) 0.6339(7) 0.022(3) Uani 1 1 d . .
H21 H 0.225045 0.635785 0.629342 0.027 Uiso 1 1 calc R .
C13 C 0.1211(9) 0.6193(10) 0.8987(8) 0.024(3) Uani 1 1 d . U
H13 H 0.068875 0.644758 0.938736 0.029 Uiso 1 1 calc R .
C39 C 0.6766(10) 0.1483(12) 0.5830(9) 0.035(3) Uani 1 1 d . .
C23 C 0.0099(10) 0.7241(10) 0.6387(8) 0.028(3) Uani 1 1 d . .
C17 C -0.2341(10) 0.2562(10) 0.8475(8) 0.029(3) Uani 1 1 d . .
C41 C 1.0007(11) 0.8353(12) 0.9125(9) 0.034(3) Uani 1 1 d . .
C16 C -0.2326(10) 0.3563(10) 0.8472(8) 0.028(3) Uani 1 1 d . .
H16 H -0.306259 0.364772 0.843256 0.034 Uiso 1 1 calc R .
C9 C 0.4361(10) 0.8288(9) 0.8396(8) 0.028(3) Uani 1 1 d . .
H9 H 0.508997 0.872051 0.824772 0.033 Uiso 1 1 calc R .
C10 C 0.3744(10) 0.8819(9) 0.9048(8) 0.030(3) Uani 1 1 d . .
H10 H 0.401219 0.961736 0.932381 0.036 Uiso 1 1 calc R .
C29 C 0.0153(10) 0.0978(9) 0.6177(8) 0.028(3) Uani 1 1 d . .
H29 H -0.029516 0.018429 0.594867 0.033 Uiso 1 1 calc R .
C42 C 1.0692(11) 0.9353(10) 0.8945(10) 0.045(3) Uani 1 1 d . .
H42A H 1.115955 0.915705 0.842826 0.068 Uiso 1 1 calc GR .
H42B H 1.124887 0.997112 0.955264 0.068 Uiso 1 1 calc GR .
H42C H 1.012068 0.959364 0.873549 0.068 Uiso 1 1 calc GR .
B1 B 0.6631(12) -0.0272(12) 0.2968(10) 0.031(4) Uani 1 1 d . .
B2 B -0.2247(12) 0.9307(12) 0.7909(10) 0.029(3) Uani 1 1 d . .
C40 C 0.6380(11) 0.0377(11) 0.5852(10) 0.051(4) Uani 1 1 d . .
H40A H 0.632997 -0.019602 0.519757 0.077 Uiso 1 1 calc GR .
H40B H 0.557948 0.016498 0.604120 0.077 Uiso 1 1 calc GR .
H40C H 0.697383 0.042599 0.633162 0.077 Uiso 1 1 calc GR .

loop_
_atom_site_aniso_label
_atom_site_aniso_U_11
_atom_site_aniso_U_22
_atom_site_aniso_U_33
_atom_site_aniso_U_23
_atom_site_aniso_U_13
_atom_site_aniso_U_12
Co1 0.0223(9) 0.0261(9) 0.0195(9) 0.0101(7) 0.0037(6) 0.0130(7)
F2 0.054(4) 0.038(4) 0.031(4) 0.013(3) 0.019(3) 0.017(3)
F6 0.033(4) 0.053(4) 0.041(4) 0.014(4) 0.000(3) 0.024(3)
F1 0.037(4) 0.030(4) 0.050(5) 0.018(3) 0.007(3) 0.010(3)
F3 0.047(4) 0.043(4) 0.042(5) 0.011(4) -0.006(4) 0.018(3)
F8 0.062(5) 0.032(5) 0.050(5) 0.013(4) -0.012(4) 0.015(4)
F4 0.034(4) 0.041(4) 0.066(5) 0.025(4) 0.011(3) 0.025(3)
F7 0.076(5) 0.058(5) 0.032(5) 0.007(4) -0.002(4) 0.042(4)
F5 0.050(5) 0.081(6) 0.098(6) 0.059(5) 0.043(4) 0.043(4)
N4 0.014(5) 0.021(6) 0.014(5) 0.008(5) 0.010(4) 0.009(5)
N5 0.022(5) 0.024(4) 0.017(5) 0.010(3) 0.006(3) 0.012(3)
N1 0.024(5) 0.016(6) 0.028(6) 0.006(5) 0.000(4) 0.011(5)
N3 0.021(6) 0.030(6) 0.037(6) 0.022(5) 0.002(4) 0.017(5)
N6 0.024(5) 0.029(4) 0.009(5) 0.014(4) 0.009(3) 0.013(4)
N2 0.025(5) 0.028(5) 0.015(5) 0.013(4) 0.005(4) 0.011(4)
N7 0.031(4) 0.028(4) 0.011(4) 0.009(4) 0.005(3) 0.011(3)
N10 0.030(6) 0.028(6) 0.035(6) 0.007(5) 0.005(5) 0.020(5)
N8 0.050(6) 0.037(6) 0.020(6) 0.010(5) -0.007(5) 0.030(5)
N9 0.035(6) 0.041(6) 0.023(6) 0.016(5) 0.004(4) 0.009(5)
C1 0.025(7) 0.018(7) 0.014(7) 0.013(6) 0.005(6) 0.010(6)
N11 0.043(7) 0.049(8) 0.046(7) 0.034(6) 0.011(5) 0.025(6)
C31 0.023(5) 0.031(5) 0.009(5) 0.012(4) 0.008(3) 0.016(4)
N12 0.044(7) 0.037(7) 0.036(7) 0.014(6) 0.012(5) 0.021(6)
C35 0.025(7) 0.033(7) 0.007(6) 0.009(6) 0.005(5) 0.013(6)
C2 0.021(6) 0.024(7) 0.021(7) 0.012(6) 0.001(6) 0.014(6)
C26 0.027(7) 0.029(8) 0.015(7) 0.019(6) 0.010(5) 0.016(7)
C36 0.031(4) 0.028(4) 0.011(4) 0.009(4) 0.005(3) 0.011(3)
C33 0.024(7) 0.021(7) 0.007(7) 0.006(6) 0.002(5) 0.014(6)
C4 0.032(8) 0.029(8) 0.025(8) 0.022(7) 0.009(6) 0.020(7)
C14 0.025(7) 0.024(7) 0.012(7) 0.001(5) 0.004(5) 0.014(6)
C25 0.021(7) 0.026(7) 0.025(7) 0.009(6) 0.001(5) 0.012(5)
C8 0.028(7) 0.017(7) 0.018(7) 0.005(6) 0.000(5) 0.012(6)
C20 0.029(8) 0.024(7) 0.023(7) 0.015(6) -0.003(5) 0.012(6)
C19 0.031(8) 0.035(8) 0.019(7) 0.013(6) 0.010(5) 0.025(7)
C15 0.036(8) 0.037(8) 0.006(6) 0.005(5) 0.006(5) 0.027(7)
C7 0.029(7) 0.022(8) 0.009(6) 0.007(6) -0.006(5) 0.011(6)
C6 0.023(8) 0.022(7) 0.020(7) 0.009(6) -0.009(5) 0.004(6)
C12 0.024(6) 0.027(7) 0.004(6) 0.001(5) -0.005(4) 0.012(5)
C27 0.013(7) 0.041(9) 0.027(7) 0.019(6) 0.010(6) 0.012(6)
C38 0.029(7) 0.036(7) 0.014(7) 0.015(6) 0.005(6) 0.017(6)
C3 0.035(8) 0.026(7) 0.017(7) 0.010(6) 0.001(6) 0.009(6)
C11 0.021(7) 0.025(8) 0.020(7) -0.004(6) -0.008(5) 0.008(6)
C18 0.031(8) 0.029(7) 0.021(7) 0.014(6) 0.011(5) 0.018(7)
C28 0.020(6) 0.026(8) 0.025(7) 0.013(6) 0.001(5) 0.003(6)
C32 0.027(5) 0.029(4) 0.019(5) 0.015(4) 0.004(4) 0.015(4)
C37 0.037(6) 0.031(7) 0.010(6) 0.009(6) 0.006(6) 0.020(6)
C5 0.029(7) 0.025(7) 0.027(7) 0.012(7) 0.003(6) 0.016(7)
C24 0.020(7) 0.047(8) 0.025(7) 0.020(6) 0.012(5) 0.026(7)
C22 0.024(7) 0.030(7) 0.031(8) 0.020(6) -0.004(5) 0.007(6)
C34 0.040(8) 0.017(7) 0.033(8) 0.008(6) 0.005(7) 0.016(7)
C30 0.031(7) 0.037(8) 0.021(7) 0.015(6) 0.012(6) 0.023(6)
C21 0.028(7) 0.032(7) 0.015(7) 0.013(6) 0.004(5) 0.017(6)
C13 0.027(6) 0.034(8) 0.020(7) 0.010(6) 0.007(5) 0.023(5)
C39 0.030(7) 0.044(9) 0.038(9) 0.026(7) 0.006(6) 0.015(7)
C23 0.026(8) 0.043(8) 0.030(8) 0.020(6) 0.008(6) 0.023(7)
C17 0.028(8) 0.033(8) 0.026(7) 0.010(6) 0.012(5) 0.016(7)
C41 0.028(7) 0.045(9) 0.037(9) 0.019(8) 0.001(6) 0.021(7)
C16 0.024(8) 0.037(8) 0.024(7) 0.011(6) 0.005(5) 0.016(7)
C9 0.032(7) 0.029(8) 0.019(7) 0.008(6) -0.001(6) 0.012(6)
C10 0.035(8) 0.021(7) 0.028(8) 0.002(6) -0.002(6) 0.014(6)
C29 0.027(7) 0.029(7) 0.027(7) 0.015(6) 0.007(6) 0.008(6)
C42 0.047(8) 0.052(9) 0.047(9) 0.028(7) 0.009(6) 0.025(7)
B1 0.026(8) 0.041(10) 0.026(10) 0.025(8) 0.009(8) 0.004(8)
B2 0.027(9) 0.038(10) 0.015(9) 0.009(8) -0.003(7) 0.009(7)
C40 0.038(8) 0.064(10) 0.062(10) 0.037(8) 0.016(7) 0.020(7)

loop_
_atom_type_symbol
_atom_type_description
_atom_type_scat_dispersion_real
_atom_type_scat_dispersion_imag
_atom_type_scat_source
C C 0.0040 0.0020 'International Tables Vol C Tables 4.2.6.8 and 6.1.1.4'
H H 0.0000 0.0000 'International Tables Vol C Tables 4.2.6.8 and 6.1.1.4'
B B 0.0020 0.0010 'International Tables Vol C Tables 4.2.6.8 and 6.1.1.4'
N N 0.0080 0.0040 'International Tables Vol C Tables 4.2.6.8 and 6.1.1.4'
F F 0.0220 0.0130 'International Tables Vol C Tables 4.2.6.8 and 6.1.1.4'
Co Co 0.3550 1.1300 'International Tables Vol C Tables 4.2.6.8 and 6.1.1.4'

loop_
_geom_angle_atom_site_label_1
_geom_angle_atom_site_label_2
_geom_angle_atom_site_label_3
_geom_angle
N4 Co1 N1 100.9(3)
N4 Co1 N3 84.2(3)
N4 Co1 N6 160.1(3)
N5 Co1 N4 80.0(4)
N5 Co1 N1 106.6(3)
N5 Co1 N3 97.5(4)
N5 Co1 N6 80.2(4)
N5 Co1 N2 176.2(4)
N3 Co1 N1 155.9(3)
N6 Co1 N1 83.0(3)
N6 Co1 N3 100.4(3)
N2 Co1 N4 98.8(3)
N2 Co1 N1 77.2(3)
N2 Co1 N3 78.8(4)
N2 Co1 N6 101.2(3)
C26 N4 Co1 113.7(7)
C26 N4 C20 118.4(8)
C20 N4 Co1 127.2(7)
C31 N5 Co1 119.5(7)
C27 N5 Co1 119.3(7)
C27 N5 C31 120.9(9)
C1 N1 Co1 125.5(7)
C7 N1 Co1 111.6(7)
C7 N1 C1 120.9(9)
C14 N3 Co1 127.3(7)
C13 N3 Co1 109.8(7)
C13 N3 C14 119.7(9)
C33 N6 Co1 126.1(6)
C32 N6 Co1 112.8(7)
C32 N6 C33 120.1(8)
C8 N2 Co1 121.4(7)
C8 N2 C12 119.0(9)
C12 N2 Co1 119.5(7)
H7A N7 H7B 108.6
C36 N7 H7A 110.4
C36 N7 H7B 109.5
H10A N10 H10B 108.2
C4 N10 H10A 108.7
C4 N10 H10B 111.0
H8A N8 H8B 109.0
C23 N8 H8A 109.5
C23 N8 H8B 109.9
H9A N9 H9B 109.1
C17 N9 H9A 109.4
C17 N9 H9B 109.0
C2 C1 N1 118.3(9)
C2 C1 C6 119.5(9)
C6 C1 N1 122.2(9)
N5 C31 C32 110.3(9)
N5 C31 C30 119.5(9)
C30 C31 C32 130.0(9)
C36 C35 H35 118.9
C36 C35 C34 122.2(10)
C34 C35 H35 118.9
C1 C2 H2 119.7
C1 C2 C3 120.6(9)
C3 C2 H2 119.7
N4 C26 H26 122.3
N4 C26 C27 115.4(9)
C27 C26 H26 122.3
N7 C36 C37 121.5(9)
C35 C36 N7 122.0(9)
C35 C36 C37 116.5(9)
C38 C33 N6 120.5(9)
C38 C33 C34 117.6(9)
C34 C33 N6 121.9(9)
C3 C4 N10 120.5(10)
C5 C4 N10 119.7(10)
C5 C4 C3 119.6(9)
C19 C14 N3 118.8(9)
C15 C14 N3 122.0(10)
C15 C14 C19 119.1(10)
C20 C25 H25 120.3
C24 C25 H25 120.3
C24 C25 C20 119.3(10)
N2 C8 C7 113.0(9)
N2 C8 C9 122.3(9)
C9 C8 C7 124.6(10)
C25 C20 N4 121.1(9)
C25 C20 C21 120.8(9)
C21 C20 N4 118.0(9)
C14 C19 H19 120.0
C18 C19 C14 120.0(10)
C18 C19 H19 120.0
C14 C15 H15 119.6
C14 C15 C16 120.7(10)
C16 C15 H15 119.6
N1 C7 C8 116.0(10)
N1 C7 H7 122.0
C8 C7 H7 122.0
C1 C6 H6 120.0
C1 C6 C5 119.9(10)
C5 C6 H6 120.0
N2 C12 C11 121.6(10)
N2 C12 C13 113.1(9)
C11 C12 C13 125.3(10)
N5 C27 C26 110.9(9)
N5 C27 C28 120.4(9)
C28 C27 C26 128.6(10)
C33 C38 H38 119.5
C37 C38 C33 121.0(10)
C37 C38 H38 119.5
C2 C3 H3 120.1
C4 C3 C2 119.7(10)
C4 C3 H3 120.1
C12 C11 H11 119.8
C12 C11 C10 120.4(10)
C10 C11 H11 119.8
C19 C18 H18 119.1
C17 C18 C19 121.8(10)
C17 C18 H18 119.1
C27 C28 H28 120.7
C27 C28 C29 118.6(10)
C29 C28 H28 120.7
N6 C32 C31 116.9(9)
N6 C32 H32 121.6
C31 C32 H32 121.6
C36 C37 H37 118.9
C38 C37 C36 122.2(10)
C38 C37 H37 118.9
C4 C5 C6 120.7(10)
C4 C5 H5 119.7
C6 C5 H5 119.7
C25 C24 H24 119.3
C25 C24 C23 121.4(9)
C23 C24 H24 119.3
C21 C22 H22 119.2
C21 C22 C23 121.7(10)
C23 C22 H22 119.2
C35 C34 C33 120.6(10)
C35 C34 H34 119.7
C33 C34 H34 119.7
C31 C30 H30 119.6
C29 C30 C31 120.9(10)
C29 C30 H30 119.6
C20 C21 H21 120.4
C22 C21 C20 119.1(10)
C22 C21 H21 120.4
N3 C13 C12 117.6(9)
N3 C13 H13 121.2
C12 C13 H13 121.2
N11 C39 C40 177.3(13)
C24 C23 N8 123.2(9)
C24 C23 C22 117.7(10)
C22 C23 N8 118.9(10)
N9 C17 C16 120.1(10)
C18 C17 N9 121.2(10)
C18 C17 C16 118.7(10)
N12 C41 C42 177.4(12)
C15 C16 C17 119.6(10)
C15 C16 H16 120.2
C17 C16 H16 120.2
C8 C9 H9 120.7
C10 C9 C8 118.6(10)
C10 C9 H9 120.7
C11 C10 C9 118.0(10)
C11 C10 H10 121.0
C9 C10 H10 121.0
C28 C29 H29 120.2
C30 C29 C28 119.5(10)
C30 C29 H29 120.2
C41 C42 H42A 109.5
C41 C42 H42B 109.5
C41 C42 H42C 109.5
H42A C42 H42B 109.5
H42A C42 H42C 109.5
H42B C42 H42C 109.5
F1 B1 F2 108.7(10)
F3 B1 F2 107.4(9)
F3 B1 F1 111.7(10)
F3 B1 F4 110.7(10)
F4 B1 F2 108.5(10)
F4 B1 F1 109.8(9)
F8 B2 F6 110.9(9)
F8 B2 F5 108.6(10)
F7 B2 F6 109.4(10)
F7 B2 F8 111.6(11)
F7 B2 F5 108.7(10)
F5 B2 F6 107.5(10)
C39 C40 H40A 109.5
C39 C40 H40B 109.5
C39 C40 H40C 109.5
H40A C40 H40B 109.5
H40A C40 H40C 109.5
H40B C40 H40C 109.5

loop_
_geom_bond_atom_site_label_1
_geom_bond_atom_site_label_2
_geom_bond_distance
Co1 N4 2.025(8)
Co1 N5 1.862(8)
Co1 N1 2.188(8)
Co1 N3 2.179(9)
Co1 N6 2.038(8)
Co1 N2 1.903(8)
F2 B1 1.418(14)
F6 B2 1.415(14)
F1 B1 1.389(14)
F3 B1 1.367(15)
F8 B2 1.366(15)
F4 B1 1.389(15)
F7 B2 1.357(14)
F5 B2 1.403(15)
N4 C26 1.289(12)
N4 C20 1.440(13)
N5 C31 1.372(12)
N5 C27 1.350(12)
N1 C1 1.421(13)
N1 C7 1.285(12)
N3 C14 1.423(13)
N3 C13 1.289(13)
N6 C33 1.409(12)
N6 C32 1.291(12)
N2 C8 1.338(13)
N2 C12 1.352(12)
N7 H7A 0.8670
N7 H7B 0.8672
N7 C36 1.370(13)
N10 H10A 0.8679
N10 H10B 0.8686
N10 C4 1.406(13)
N8 H8A 0.8621
N8 H8B 0.8631
N8 C23 1.412(13)
N9 H9A 0.8638
N9 H9B 0.8634
N9 C17 1.389(14)
C1 C2 1.377(14)
C1 C6 1.394(13)
N11 C39 1.132(14)
C31 C32 1.447(14)
C31 C30 1.372(14)
N12 C41 1.130(14)
C35 H35 0.9500
C35 C36 1.369(14)
C35 C34 1.379(14)
C2 H2 0.9500
C2 C3 1.397(14)
C26 H26 0.9500
C26 C27 1.465(14)
C36 C37 1.397(14)
C33 C38 1.379(14)
C33 C34 1.396(14)
C4 C3 1.396(14)
C4 C5 1.374(14)
C14 C19 1.411(14)
C14 C15 1.383(13)
C25 H25 0.9500
C25 C20 1.385(14)
C25 C24 1.384(14)
C8 C7 1.466(14)
C8 C9 1.396(14)
C20 C21 1.391(15)
C19 H19 0.9500
C19 C18 1.381(14)
C15 H15 0.9500
C15 C16 1.406(15)
C7 H7 0.9500
C6 H6 0.9500
C6 C5 1.395(14)
C12 C11 1.371(14)
C12 C13 1.466(15)
C27 C28 1.395(14)
C38 H38 0.9500
C38 C37 1.364(14)
C3 H3 0.9500
C11 H11 0.9500
C11 C10 1.391(15)
C18 H18 0.9500
C18 C17 1.378(14)
C28 H28 0.9500
C28 C29 1.399(15)
C32 H32 0.9500
C37 H37 0.9500
C5 H5 0.9500
C24 H24 0.9500
C24 C23 1.397(15)
C22 H22 0.9500
C22 C21 1.376(14)
C22 C23 1.401(14)
C34 H34 0.9500
C30 H30 0.9500
C30 C29 1.367(14)
C21 H21 0.9500
C13 H13 0.9500
C39 C40 1.471(19)
C17 C16 1.416(15)
C41 C42 1.477(19)
C16 H16 0.9500
C9 H9 0.9500
C9 C10 1.395(14)
C10 H10 0.9500
C29 H29 0.9500
C42 H42A 0.9800
C42 H42B 0.9800
C42 H42C 0.9800
C40 H40A 0.9800
C40 H40B 0.9800
C40 H40C 0.9800
